data_7720114
loop_
_publ_author_name
'Buth, Julian'
'Vishnevskiy, Yury V.'
'Lamm, Jan-Hendrik'
'Neumann, Beate'
'Stammler, Hans-Georg'
'Mitzel, Norbert W.'

_publ_section_title
;
 Tuning reactivity through implementation of the HSAB concept in oxygen-
 and sulphur-bridged Al/P and Ga/P FLPs.
;
_journal_issue 6
_journal_name_full 'Dalton transactions (Cambridge, England : 2003)'
_journal_page_first 2691
_journal_page_last 2701
_journal_paper_doi 10.1039/d6dt00151c
_journal_volume 55
_journal_year 2026
_chemical_formula_moiety 'C22 H56 Al P S Si4'
_chemical_formula_sum 'C22 H56 Al P S Si4'
_chemical_formula_weight 523.03
_space_group_crystal_system triclinic
_space_group_IT_number 2
_space_group_name_Hall '-P 1'
_space_group_name_H-M_alt 'P -1'
_atom_sites_solution_hydrogens geom
_atom_sites_solution_primary dual
_audit_creation_date 2023-08-22
_audit_creation_method
;
Olex2 1.5-dev
(compiled 2023.08.08 svn.r17d2718d for OlexSys, GUI svn.r6815)
;
_audit_update_record
;
2025-11-17 deposited with the CCDC.	2026-01-21 downloaded from the CCDC.
;
_cell_angle_alpha 106.425(2)
_cell_angle_beta 97.765(2)
_cell_angle_gamma 91.828(2)
_cell_formula_units_Z 2
_cell_length_a 9.3597(2)
_cell_length_b 13.3329(3)
_cell_length_c 13.8931(2)
_cell_measurement_reflns_used 23733
_cell_measurement_temperature 100.00(10)
_cell_measurement_theta_max 76.3590
_cell_measurement_theta_min 3.3080
_cell_volume 1643.26(6)
_computing_cell_refinement 'CrysAlisPro 1.171.42.98a (Rigaku OD, 2023)'
_computing_data_collection 'CrysAlisPro 1.171.42.98a (Rigaku OD, 2023)'
_computing_data_reduction 'CrysAlisPro 1.171.42.98a (Rigaku OD, 2023)'
_computing_molecular_graphics 'Olex2 1.5-dev (Dolomanov et al., 2009)'
_computing_publication_material 'Olex2 1.5-dev (Dolomanov et al., 2009)'
_computing_structure_refinement 'SHELXL 2019/3 (Sheldrick, 2015)'
_computing_structure_solution 'SHELXT 2018/2 (Sheldrick, 2018)'
_diffrn_ambient_environment N~2~
_diffrn_ambient_temperature 100.00(10)
_diffrn_detector 'CCD plate'
_diffrn_detector_area_resol_mean 5.3114
_diffrn_detector_type Atlas
_diffrn_measured_fraction_theta_full 0.998
_diffrn_measured_fraction_theta_max 0.987
_diffrn_measurement_details
;
List of Runs (angles in degrees, time in seconds):

  # Type    Start    End  Width  t~exp~   \w     \q     \k     \f   Frames
#--------------------------------------------------------------------------
  1  \w    -87.00  -6.00   1.00    1.00    --  -38.50 125.00 150.00   81
  2  \w    -87.00 -34.00   1.00    1.00    --  -38.50 125.00 -60.00   53
  3  \w    -51.00  31.00   1.00    1.00    --  -38.50  38.00  60.00   82
  4  \w    -56.00  22.00   1.00    1.00    --  -38.50  38.00 150.00   78
  5  \w     17.00  45.00   1.00    1.00    --   42.32  57.00  30.00   28
  6  \w     23.00  63.00   1.00    1.00    --   42.32  38.00-150.00   40
  7  \w     79.00 106.00   1.00    1.00    --   42.32  57.00 -60.00   27
  8  \w     17.00  50.00   1.00    1.00    --   42.32  57.00  90.00   33
  9  \w     12.00  40.00   1.00    1.00    --   42.32  78.00 121.63   28
 10  \w     15.00  40.00   1.00    1.00    --   42.32  79.00-113.09   25
 11  \w     23.00  58.00   1.00    1.00    --   42.32  38.00   0.00   35
 12  \w     63.00 104.00   1.00    1.00    --   42.32  38.00   0.00   41
 13  \w     17.00 101.00   1.00    1.00    --   42.32  57.00-120.00   84
 14  \w     24.00  54.00   1.00    1.00    --   42.32  38.00-180.00   30
 15  \w     21.00  48.00   1.00    1.00    --   42.32  57.00 -30.00   27
 16  \w     23.00  48.00   1.00    1.00    --   42.32  57.00 -60.00   25
 17  \w     76.00 104.00   1.00    1.00    --   42.32  38.00-180.00   28
 18  \w     59.00 111.00   1.00    1.00    --   42.32  57.00  30.00   52
 19  \w     34.00  87.00   1.00    1.00    --   42.32  38.00 120.00   53
 20  \w     13.00  41.00   1.00    1.00    --   42.32  80.00  40.73   28
 21  \w    -29.00  62.00   1.00    1.00    --   42.32 -38.00-120.00   91
 22  \w     11.00  39.00   1.00    1.00    --   42.32  81.00 -37.64   28
 23  \w     11.00  38.00   1.00    1.00    --   42.32  82.00 173.44   27
 24  \w    124.00 166.00   1.00    1.00    --  111.00  63.00 -59.71   42
 25  \w    134.00 176.00   1.00    1.00    --  111.00  64.00 -34.16   42
 26  \w     84.00 111.00   1.00    1.00    --  111.00  63.00 -59.71   27
 27  \w     84.00 111.00   1.00    1.00    --  111.00  64.00   1.86   27
 28  \w    120.00 171.00   1.00    1.00    --  111.00 125.00-120.00   51
 29  \w     85.00 122.00   1.00    1.00    --  111.00  61.00-180.00   37
 30  \w     85.00 113.00   1.00    1.00    --  111.00  61.00 120.00   28
 31  \w     84.00 121.00   1.00    1.00    --  111.00  64.00 -34.16   37
 32  \w     84.00 109.00   1.00    1.00    --  111.00-108.00-162.42   25
 33  \w    126.00 174.00   1.00    1.00    --  111.00  60.00 168.52   48
 34  \w     40.00  67.00   1.00    1.00    --  111.00-108.00-162.42   27
 35  \w    134.00 177.00   1.00    1.00    --  111.00  63.00  17.14   43
 36  \w     85.00 112.00   1.00    1.00    --  111.00  60.00 168.52   27
 37  \w    133.00 174.00   1.00    1.00    --  111.00  55.00-132.15   41
 38  \w     87.00 123.00   1.00    1.00    --  111.00  51.00  51.21   36
 39  \w     84.00 120.00   1.00    1.00    --  111.00  63.00  17.14   36
 40  \w     85.00 115.00   1.00    1.00    --  111.00  61.00-150.00   30
 41  \w     83.00 111.00   1.00    1.00    --  111.00  70.00 177.12   28
 42  \w     87.00 124.00   1.00    1.00    --  111.00  58.00  54.44   37
 43  \w     85.00 111.00   1.00    1.00    --  111.00  61.00 150.00   26
 44  \w     85.00 113.00   1.00    1.00    --  111.00  61.00-120.00   28
 45  \w    135.00 170.00   1.00    1.00    --  111.00  61.00-120.00   35
 46  \w     85.00 121.00   1.00    1.00    --  111.00  61.00 -90.00   36
 47  \w     68.00  95.00   1.00    1.00    --  111.00 -15.00 -90.00   27
 48  \w     53.00 105.00   1.00    1.00    --  111.00-125.00-180.00   52
 49  \w     90.00 117.00   1.00    1.00    --  111.00  45.00   0.00   27
 50  \w    123.00 148.00   1.00    1.00    --  111.00  45.00   0.00   25
 51  \w    150.00 177.00   1.00    1.00    --  111.00  67.00 100.39   27
 52  \w     50.00 106.00   1.00    1.00    --  111.00 -94.00 -60.00   56
 53  \w     85.00 177.00   1.00    1.00    --  111.00  61.00  90.00   92
 54  \w     90.00 130.00   1.00    1.00    --  111.00  45.00 -90.00   40
 55  \w     91.00 116.00   1.00    1.00    --  111.00  45.00 -30.00   25
 56  \w    135.00 162.00   1.00    1.00    --  111.00  45.00 -30.00   27
 57  \w     85.00 126.00   1.00    1.00    --  111.00  61.00  30.00   41
 58  \w    131.00 163.00   1.00    1.00    --  111.00  61.00  30.00   32
 59  \w     45.00  71.00   1.00    1.00    --  111.00 -61.00-150.00   26
 60  \w     83.00 130.00   1.00    1.00    --  111.00  67.00 100.39   47
 61  \w    119.00 178.00   1.00    1.00    --  111.00  65.00 123.60   59
 62  \w     33.00 102.00   1.00    1.00    --  111.00 -94.00  90.00   69
 63  \w     86.00 117.00   1.00    1.00    --  111.00  55.00-132.15   31
 64  \w     70.00 106.00   1.00    1.00    --  111.00 -94.00-120.00   36
 65  \w    125.00 178.00   1.00    1.00    --  111.00  77.00-180.00   53
 66  \w    135.00 163.00   1.00    1.00    --  111.00  50.00   8.85   28
 67  \w     99.00 171.00   1.00    1.00    --  111.00 125.00 -30.00   72
 68  \w     93.00 132.00   1.00    1.00    --  111.00 -61.00 150.00   39
 69  \w     52.00  77.00   1.00    1.00    --  111.00 -61.00 150.00   25
 70  \w     43.00 106.00   1.00    1.00    --  111.00 -77.00 -60.00   63
 71  \w     87.00 114.00   1.00    1.00    --  111.00  50.00   8.85   27
 72  \w     85.00 113.00   1.00    1.00    --  111.00  65.00 123.60   28
 73  \w     43.00 136.00   1.00    1.00    --  111.00 -61.00 -60.00   93
 74  \w     89.00 119.00   1.00    1.00    --  111.00  45.00-180.00   30
 75  \w     88.00 113.00   1.00    1.00    --  111.00-125.00  60.00   25
 76  \w     92.00 117.00   1.00    1.00    --  111.00  30.00 -90.00   25
 77  \w    139.00 166.00   1.00    1.00    --  111.00  30.00 -90.00   27
 78  \w     40.00  86.00   1.00    1.00    --  111.00 -30.00-150.00   46
 79  \w     48.00  73.00   1.00    1.00    --  111.00-125.00  60.00   25
 80  \w     74.00  99.00   1.00    1.00    --  111.00 -61.00-150.00   25
 81  \w     67.00 106.00   1.00    1.00    --  111.00 -94.00-180.00   39
 82  \w     71.00  99.00   1.00    1.00    --  111.00 -94.00  60.00   28
 83  \w     86.00 112.00   1.00    1.00    --  111.00  62.00  79.41   26
 84  \w    124.00 151.00   1.00    1.00    --  111.00 -15.00 -90.00   27
 85  \w     86.00 124.00   1.00    1.00    --  111.00  61.00  60.00   38
 86  \w    131.00 158.00   1.00    1.00    --  111.00  61.00  60.00   27
 87  \w    132.00 166.00   1.00    1.00    --  111.00  45.00 150.00   34
 88  \w     91.00 119.00   1.00    1.00    --  111.00  45.00 150.00   28
 89  \w     92.00 147.00   1.00    1.00    --  111.00  45.00-150.00   55
 90  \w     84.00 176.00   1.00    1.00    --  111.00  65.00 -75.19   92
 91  \w    152.00 177.00   1.00    1.00    --  111.00  64.00   1.86   25
 92  \w    139.00 166.00   1.00    1.00    --  111.00  51.00  51.21   27
 93  \w    147.00 178.00   1.00    1.00    --  111.00  55.00  76.61   31
 94  \w     86.00 121.00   1.00    1.00    --  111.00  55.00  76.61   35
;
_diffrn_measurement_device 'four-circle diffractometer'
_diffrn_measurement_device_type 'SuperNova, Dual, Cu at home/near, Atlas'
_diffrn_measurement_method '\w scans'
_diffrn_orient_matrix_type 'CrysAlisPro convention (1999,Acta A55,543-557)'
_diffrn_orient_matrix_UB_11 -0.0336686000
_diffrn_orient_matrix_UB_12 -0.1193370000
_diffrn_orient_matrix_UB_13 -0.0260870000
_diffrn_orient_matrix_UB_21 0.1321159000
_diffrn_orient_matrix_UB_22 -0.0186697000
_diffrn_orient_matrix_UB_23 -0.0562834000
_diffrn_orient_matrix_UB_31 0.0956990000
_diffrn_orient_matrix_UB_32 -0.0007035000
_diffrn_orient_matrix_UB_33 0.0991217000
_diffrn_radiation_monochromator mirror
_diffrn_radiation_probe x-ray
_diffrn_radiation_type 'Cu K\a'
_diffrn_radiation_wavelength 1.54184
_diffrn_reflns_av_R_equivalents 0.0313
_diffrn_reflns_av_unetI/netI 0.0185
_diffrn_reflns_Laue_measured_fraction_full 0.998
_diffrn_reflns_Laue_measured_fraction_max 0.987
_diffrn_reflns_limit_h_max 11
_diffrn_reflns_limit_h_min -11
_diffrn_reflns_limit_k_max 16
_diffrn_reflns_limit_k_min -16
_diffrn_reflns_limit_l_max 17
_diffrn_reflns_limit_l_min -17
_diffrn_reflns_number 36904
_diffrn_reflns_point_group_measured_fraction_full 0.998
_diffrn_reflns_point_group_measured_fraction_max 0.987
_diffrn_reflns_theta_full 67.684
_diffrn_reflns_theta_max 76.577
_diffrn_reflns_theta_min 3.355
_diffrn_source 'micro-focus sealed X-ray tube'
_diffrn_source_type 'SuperNova (Cu) X-ray Source'
_exptl_absorpt_coefficient_mu 3.038
_exptl_absorpt_correction_T_max 1.000
_exptl_absorpt_correction_T_min 0.260
_exptl_absorpt_correction_type gaussian
_exptl_absorpt_process_details
;
CrysAlisPro 1.171.42.98a (Rigaku Oxford Diffraction, 2023)
Numerical absorption correction based on gaussian integration over
a multifaceted crystal model
Empirical absorption correction using spherical harmonics,
implemented in SCALE3 ABSPACK scaling algorithm.
;
_exptl_crystal_colour 'clear colourless'
_exptl_crystal_colour_lustre clear
_exptl_crystal_colour_primary colourless
_exptl_crystal_density_diffrn 1.057
_exptl_crystal_description irregular
_exptl_crystal_F_000 576
_exptl_crystal_size_max 0.5
_exptl_crystal_size_mid 0.22
_exptl_crystal_size_min 0.15
_refine_diff_density_max 0.960
_refine_diff_density_min -0.561
_refine_diff_density_rms 0.065
_refine_ls_extinction_method none
_refine_ls_goodness_of_fit_ref 1.137
_refine_ls_hydrogen_treatment constr
_refine_ls_matrix_type full
_refine_ls_number_parameters 339
_refine_ls_number_reflns 6836
_refine_ls_number_restraints 36
_refine_ls_restrained_S_all 1.137
_refine_ls_R_factor_all 0.0504
_refine_ls_R_factor_gt 0.0480
_refine_ls_shift/su_max 0.001
_refine_ls_shift/su_mean 0.000
_refine_ls_structure_factor_coef Fsqd
_refine_ls_weighting_details 'w=1/[\s^2^(Fo^2^)+(0.0530P)^2^+2.1466P] where P=(Fo^2^+2Fc^2^)/3'
_refine_ls_weighting_scheme calc
_refine_ls_wR_factor_gt 0.1266
_refine_ls_wR_factor_ref 0.1282
_reflns_Friedel_coverage 0.000
_reflns_number_gt 6400
_reflns_number_total 6836
_reflns_threshold_expression 'I > 2\s(I)'
_cod_data_source_file d6dt00151c3.cif
_cod_data_source_block AlSP
_cod_database_code 7720114
_shelx_shelxl_version_number 2019/3
_chemical_oxdiff_formula 'C22 H56 Al P Si4 S'
_shelx_space_group_comment
;
The symmetry employed for this shelxl refinement is uniquely defined
by the following loop, which should always be used as a source of
symmetry information in preference to the above space-group names.
They are only intended as comments.
;
_shelx_estimated_absorpt_t_max 0.659
_shelx_estimated_absorpt_t_min 0.312
_olex2_refinement_description
;
1. Fixed Uiso
 At 1.2 times of:
  All C(H) groups
 At 1.5 times of:
  All C(H,H,H) groups
2. Uiso/Uaniso restraints and constraints
C18A \\sim C17A \\sim C16A \\sim C15B: within 2A with sigma of 0.001 and sigma
for terminal atoms of 0.002 within 2A
C15A \\sim C16B \\sim C17B \\sim C18B: within 2A with sigma of 0.001 and sigma
for terminal atoms of 0.002 within 2A
3. Rigid body (RIGU) restrains
 C18A, C17A, C16A, C15B
 with sigma for 1-2 distances of 0.001 and sigma for 1-3 distances of 0.001
 C15A, C16B, C17B, C18B
 with sigma for 1-2 distances of 0.001 and sigma for 1-3 distances of 0.001
4. Others
 Sof(C20B)=Sof(H20A)=Sof(H20B)=Sof(H20C)=Sof(C22B)=Sof(H22A)=Sof(H22B)=
 Sof(H22C)=Sof(C21B)=Sof(H21D)=Sof(H21E)=Sof(H21F)=1-FVAR(1)
 Sof(C21A)=Sof(H21A)=Sof(H21B)=Sof(H21C)=Sof(C20A)=Sof(H20D)=Sof(H20E)=
 Sof(H20F)=Sof(C22A)=Sof(H22D)=Sof(H22E)=Sof(H22F)=FVAR(1)
 Sof(C16B)=Sof(H16A)=Sof(H16B)=Sof(H16C)=Sof(C17B)=Sof(H17A)=Sof(H17B)=
 Sof(H17C)=Sof(C18B)=Sof(H18D)=Sof(H18E)=Sof(H18F)=Sof(C15B)=1-FVAR(2)
 Sof(C15A)=Sof(C18A)=Sof(H18A)=Sof(H18B)=Sof(H18C)=Sof(C17A)=Sof(H17D)=
 Sof(H17E)=Sof(H17F)=Sof(C16A)=Sof(H16D)=Sof(H16E)=Sof(H16F)=FVAR(2)
5.a Ternary CH refined with riding coordinates:
 C1(H1), C8(H8)
5.b Me refined with riding coordinates:
 C16B(H16A,H16B,H16C), C17B(H17A,H17B,H17C), C18A(H18A,H18B,H18C), C20B(H20A,
 H20B,H20C), C21A(H21A,H21B,H21C), C22B(H22A,H22B,H22C), C20A(H20D,H20E,H20F),
 C22A(H22D,H22E,H22F), C21B(H21D,H21E,H21F), C17A(H17D,H17E,H17F), C16A(H16D,
 H16E,H16F), C18B(H18D,H18E,H18F)
5.c Idealised Me refined as rotating group:
 C2(H2A,H2B,H2C), C3(H3A,H3B,H3C), C4(H4A,H4B,H4C), C5(H5A,H5B,H5C), C6(H6A,
 H6B,H6C), C7(H7A,H7B,H7C), C9(H9A,H9B,H9C), C10(H10A,H10B,H10C), C11(H11A,H11B,
 H11C), C12(H12A,H12B,H12C), C13(H13A,H13B,H13C), C14(H14A,H14B,H14C)
;
_olex2_date_sample_data_collection 2023-08-11
_olex2_submission_special_instructions 'No special instructions were received'
_oxdiff_exptl_absorpt_empirical_details
;
Empirical correction (ABSPACK) includes:
- Absorption correction using spherical harmonics
- Frame scaling
- Detector area scaling
;
_oxdiff_exptl_absorpt_empirical_full_max 1.270
_oxdiff_exptl_absorpt_empirical_full_min 0.797

loop_
_space_group_symop_operation_xyz
'x, y, z'
'-x, -y, -z'

loop_
_atom_site_label
_atom_site_type_symbol
_atom_site_fract_x
_atom_site_fract_y
_atom_site_fract_z
_atom_site_U_iso_or_equiv
_atom_site_adp_type
_atom_site_occupancy
_atom_site_site_symmetry_order
_atom_site_calc_flag
_atom_site_refinement_flags_posn
_atom_site_refinement_flags_adp
_atom_site_refinement_flags_occupancy
_atom_site_disorder_assembly
_atom_site_disorder_group
S1 S 0.19115(7) 0.71162(4) 0.15721(4) 0.02767(14) Uani 1 1 d . . . . .
P1 P 0.22978(7) 0.87719(5) 0.19508(5) 0.02687(15) Uani 1 1 d . . . . .
Si1 Si 0.30092(8) 0.76939(6) 0.53409(5) 0.02917(16) Uani 1 1 d . . . . .
Si2 Si 0.57569(7) 0.77395(5) 0.42238(5) 0.02937(16) Uani 1 1 d . . . . .
Si3 Si 0.07231(7) 0.47150(5) 0.25102(5) 0.02313(15) Uani 1 1 d . . . . .
Si4 Si 0.36732(7) 0.42910(5) 0.16603(5) 0.02296(15) Uani 1 1 d . . . . .
Al1 Al 0.28902(7) 0.66606(5) 0.29051(5) 0.01963(15) Uani 1 1 d . . . . .
C1 C 0.3744(2) 0.77097(18) 0.41574(17) 0.0235(4) Uani 1 1 d . . . . .
H1 H 0.348443 0.839476 0.404713 0.028 Uiso 1 1 calc R U . . .
C2 C 0.1168(3) 0.8205(2) 0.5328(2) 0.0355(6) Uani 1 1 d . . . . .
H2A H 0.123985 0.894312 0.533815 0.053 Uiso 1 1 calc R U . . .
H2B H 0.076720 0.814454 0.592763 0.053 Uiso 1 1 calc R U . . .
H2C H 0.053230 0.779589 0.471314 0.053 Uiso 1 1 calc R U . . .
C3 C 0.4136(4) 0.8552(3) 0.6532(2) 0.0485(8) Uani 1 1 d . . . . .
H3A H 0.511109 0.830681 0.659200 0.073 Uiso 1 1 calc R U . . .
H3B H 0.369048 0.851783 0.712221 0.073 Uiso 1 1 calc R U . . .
H3C H 0.419322 0.927727 0.650220 0.073 Uiso 1 1 calc R U . . .
C4 C 0.2927(3) 0.6336(2) 0.5488(2) 0.0378(6) Uani 1 1 d . . . . .
H4A H 0.226419 0.587022 0.491856 0.057 Uiso 1 1 calc R U . . .
H4B H 0.257919 0.635445 0.612639 0.057 Uiso 1 1 calc R U . . .
H4C H 0.389392 0.607482 0.549410 0.057 Uiso 1 1 calc R U . . .
C5 C 0.6673(3) 0.9051(2) 0.4962(3) 0.0475(8) Uani 1 1 d . . . . .
H5A H 0.628563 0.958717 0.466190 0.071 Uiso 1 1 calc R U . . .
H5B H 0.771484 0.903775 0.494243 0.071 Uiso 1 1 calc R U . . .
H5C H 0.649744 0.921458 0.566730 0.071 Uiso 1 1 calc R U . . .
C6 C 0.6524(3) 0.6718(2) 0.4782(2) 0.0408(7) Uani 1 1 d . . . . .
H6A H 0.636040 0.687556 0.549006 0.061 Uiso 1 1 calc R U . . .
H6B H 0.756507 0.671418 0.475559 0.061 Uiso 1 1 calc R U . . .
H6C H 0.605049 0.602938 0.439491 0.061 Uiso 1 1 calc R U . . .
C7 C 0.6222(3) 0.7498(2) 0.2908(2) 0.0401(6) Uani 1 1 d . . . . .
H7A H 0.564414 0.687719 0.245249 0.060 Uiso 1 1 calc R U . . .
H7B H 0.725144 0.738187 0.291863 0.060 Uiso 1 1 calc R U . . .
H7C H 0.601145 0.810830 0.266682 0.060 Uiso 1 1 calc R U . . .
C8 C 0.2693(2) 0.51378(16) 0.26473(16) 0.0189(4) Uani 1 1 d . . . . .
H8 H 0.313334 0.501898 0.329928 0.023 Uiso 1 1 calc R U . . .
C9 C -0.0170(3) 0.4438(2) 0.1165(2) 0.0322(5) Uani 1 1 d . . . . .
H9A H 0.022226 0.382189 0.074096 0.048 Uiso 1 1 calc R U . . .
H9B H 0.001239 0.504446 0.092149 0.048 Uiso 1 1 calc R U . . .
H9C H -0.121449 0.430081 0.112789 0.048 Uiso 1 1 calc R U . . .
C10 C -0.0295(3) 0.5769(2) 0.3265(2) 0.0335(6) Uani 1 1 d . . . . .
H10A H -0.016881 0.640757 0.305933 0.050 Uiso 1 1 calc R U . . .
H10B H 0.007477 0.591521 0.398911 0.050 Uiso 1 1 calc R U . . .
H10C H -0.132487 0.553674 0.314207 0.050 Uiso 1 1 calc R U . . .
C11 C 0.0438(3) 0.3549(2) 0.2976(2) 0.0365(6) Uani 1 1 d . . . . .
H11A H -0.059281 0.331692 0.283665 0.055 Uiso 1 1 calc R U . . .
H11B H 0.076937 0.373845 0.370872 0.055 Uiso 1 1 calc R U . . .
H11C H 0.098788 0.297946 0.262687 0.055 Uiso 1 1 calc R U . . .
C12 C 0.5680(3) 0.4489(2) 0.2059(2) 0.0368(6) Uani 1 1 d . . . . .
H12A H 0.602253 0.518210 0.203441 0.055 Uiso 1 1 calc R U . . .
H12B H 0.615005 0.394705 0.159753 0.055 Uiso 1 1 calc R U . . .
H12C H 0.591662 0.444024 0.275225 0.055 Uiso 1 1 calc R U . . .
C13 C 0.3203(3) 0.2868(2) 0.1479(2) 0.0399(7) Uani 1 1 d . . . . .
H13A H 0.374635 0.244268 0.097481 0.060 Uiso 1 1 calc R U . . .
H13B H 0.216427 0.270700 0.124086 0.060 Uiso 1 1 calc R U . . .
H13C H 0.345245 0.270944 0.212542 0.060 Uiso 1 1 calc R U . . .
C14 C 0.3283(3) 0.4538(2) 0.0392(2) 0.0350(6) Uani 1 1 d . . . . .
H14A H 0.357830 0.526923 0.045942 0.053 Uiso 1 1 calc R U . . .
H14B H 0.224440 0.440191 0.014129 0.053 Uiso 1 1 calc R U . . .
H14C H 0.382106 0.407185 -0.008711 0.053 Uiso 1 1 calc R U . . .
C15A C 0.3012(16) 0.8879(15) 0.0732(16) 0.0394(14) Uani 0.526(11) 1 d . U P A 1
C16B C 0.4110(10) 0.8274(7) 0.0559(6) 0.0422(15) Uani 0.474(11) 1 d . U P A 2
H16A H 0.383800 0.752918 0.044260 0.063 Uiso 0.474(11) 1 calc R U P A 2
H16B H 0.446730 0.837360 -0.004192 0.063 Uiso 0.474(11) 1 calc R U P A 2
H16C H 0.487154 0.851611 0.114802 0.063 Uiso 0.474(11) 1 calc R U P A 2
C17B C 0.1623(9) 0.8533(6) -0.0233(5) 0.0404(15) Uani 0.474(11) 1 d . U P A 2
H17A H 0.077641 0.893708 -0.010637 0.061 Uiso 0.474(11) 1 calc R U P A 2
H17B H 0.201187 0.866164 -0.081136 0.061 Uiso 0.474(11) 1 calc R U P A 2
H17C H 0.134001 0.778426 -0.038474 0.061 Uiso 0.474(11) 1 calc R U P A 2
C18A C 0.3125(14) 0.9998(8) 0.0701(6) 0.0365(15) Uani 0.526(11) 1 d . U P A 1
H18A H 0.361284 1.044758 0.135691 0.055 Uiso 0.526(11) 1 calc R U P A 1
H18B H 0.368196 1.004826 0.016530 0.055 Uiso 0.526(11) 1 calc R U P A 1
H18C H 0.215366 1.022511 0.055906 0.055 Uiso 0.526(11) 1 calc R U P A 1
C19 C 0.0395(3) 0.9194(2) 0.2005(2) 0.0377(6) Uani 1 1 d . . . . .
C20B C -0.0960(12) 0.8445(11) 0.1214(8) 0.037(3) Uani 0.44(3) 1 d . . P B 2
H20A H -0.084930 0.771049 0.119209 0.055 Uiso 0.44(3) 1 calc R U P B 2
H20B H -0.187665 0.865755 0.144701 0.055 Uiso 0.44(3) 1 calc R U P B 2
H20C H -0.095707 0.852193 0.053309 0.055 Uiso 0.44(3) 1 calc R U P B 2
C21A C 0.0636(18) 1.0451(10) 0.2279(10) 0.040(2) Uani 0.56(3) 1 d . . P B 1
H21A H 0.091567 1.064023 0.169468 0.060 Uiso 0.56(3) 1 calc R U P B 1
H21B H -0.026387 1.076604 0.244610 0.060 Uiso 0.56(3) 1 calc R U P B 1
H21C H 0.140260 1.071028 0.286261 0.060 Uiso 0.56(3) 1 calc R U P B 1
C22B C -0.001(3) 0.907(2) 0.307(2) 0.032(4) Uani 0.44(3) 1 d . . P B 2
H22A H 0.013325 0.835874 0.309803 0.048 Uiso 0.44(3) 1 calc R U P B 2
H22B H 0.061879 0.957260 0.363501 0.048 Uiso 0.44(3) 1 calc R U P B 2
H22C H -0.102029 0.922138 0.311225 0.048 Uiso 0.44(3) 1 calc R U P B 2
C20A C -0.0603(14) 0.8779(11) 0.1034(8) 0.051(3) Uani 0.56(3) 1 d . . P B 1
H20D H -0.021205 0.899493 0.049780 0.077 Uiso 0.56(3) 1 calc R U P B 1
H20E H -0.070453 0.801174 0.085218 0.077 Uiso 0.56(3) 1 calc R U P B 1
H20F H -0.155124 0.905623 0.111164 0.077 Uiso 0.56(3) 1 calc R U P B 1
C22A C -0.001(3) 0.8950(19) 0.288(2) 0.043(5) Uani 0.56(3) 1 d . . P B 1
H22D H 0.072551 0.926415 0.347192 0.064 Uiso 0.56(3) 1 calc R U P B 1
H22E H -0.094429 0.923187 0.301371 0.064 Uiso 0.56(3) 1 calc R U P B 1
H22F H -0.009758 0.818738 0.275426 0.064 Uiso 0.56(3) 1 calc R U P B 1
C21B C 0.0160(19) 1.0300(13) 0.2001(15) 0.039(3) Uani 0.44(3) 1 d . . P B 2
H21D H 0.039360 1.040274 0.136747 0.059 Uiso 0.44(3) 1 calc R U P B 2
H21E H -0.085390 1.043471 0.205566 0.059 Uiso 0.44(3) 1 calc R U P B 2
H21F H 0.078518 1.078593 0.257841 0.059 Uiso 0.44(3) 1 calc R U P B 2
C17A C 0.2277(9) 0.8156(5) -0.0249(4) 0.0413(15) Uani 0.526(11) 1 d . U P A 1
H17D H 0.222444 0.743719 -0.019878 0.062 Uiso 0.526(11) 1 calc R U P A 1
H17E H 0.129740 0.836543 -0.039982 0.062 Uiso 0.526(11) 1 calc R U P A 1
H17F H 0.282570 0.818857 -0.079358 0.062 Uiso 0.526(11) 1 calc R U P A 1
C16A C 0.4629(8) 0.8585(5) 0.0900(5) 0.0378(13) Uani 0.526(11) 1 d . U P A 1
H16D H 0.513413 0.905204 0.154187 0.057 Uiso 0.526(11) 1 calc R U P A 1
H16E H 0.464357 0.785734 0.092138 0.057 Uiso 0.526(11) 1 calc R U P A 1
H16F H 0.511261 0.866394 0.033925 0.057 Uiso 0.526(11) 1 calc R U P A 1
C18B C 0.3204(17) 1.0081(10) 0.0942(7) 0.0394(16) Uani 0.474(11) 1 d . U P A 2
H18D H 0.233551 1.046042 0.106598 0.059 Uiso 0.474(11) 1 calc R U P A 2
H18E H 0.395667 1.033836 0.153431 0.059 Uiso 0.474(11) 1 calc R U P A 2
H18F H 0.355244 1.019585 0.034437 0.059 Uiso 0.474(11) 1 calc R U P A 2
C15B C 0.2831(17) 0.8886(15) 0.0751(18) 0.0371(14) Uani 0.474(11) 1 d . U P A 2

loop_
_atom_site_aniso_label
_atom_site_aniso_U_11
_atom_site_aniso_U_22
_atom_site_aniso_U_33
_atom_site_aniso_U_23
_atom_site_aniso_U_13
_atom_site_aniso_U_12
S1 0.0393(3) 0.0202(3) 0.0221(3) 0.0062(2) -0.0009(2) 0.0028(2)
P1 0.0395(3) 0.0194(3) 0.0211(3) 0.0054(2) 0.0034(2) 0.0045(2)
Si1 0.0332(4) 0.0346(4) 0.0184(3) 0.0047(3) 0.0052(3) 0.0068(3)
Si2 0.0226(3) 0.0295(3) 0.0319(4) 0.0033(3) 0.0020(3) 0.0007(3)
Si3 0.0201(3) 0.0237(3) 0.0257(3) 0.0064(2) 0.0060(2) 0.0009(2)
Si4 0.0224(3) 0.0225(3) 0.0245(3) 0.0059(2) 0.0064(2) 0.0044(2)
Al1 0.0199(3) 0.0195(3) 0.0193(3) 0.0049(2) 0.0034(2) 0.0021(2)
C1 0.0252(11) 0.0219(10) 0.0214(11) 0.0034(8) 0.0028(9) 0.0029(8)
C2 0.0396(15) 0.0365(14) 0.0314(14) 0.0057(11) 0.0159(11) 0.0102(11)
C3 0.0537(19) 0.059(2) 0.0230(13) -0.0018(13) 0.0003(13) 0.0070(15)
C4 0.0475(16) 0.0417(15) 0.0323(14) 0.0186(12) 0.0146(12) 0.0119(12)
C5 0.0317(14) 0.0382(16) 0.061(2) -0.0003(14) 0.0002(14) -0.0049(12)
C6 0.0363(15) 0.0474(16) 0.0392(15) 0.0127(13) 0.0037(12) 0.0169(12)
C7 0.0302(14) 0.0448(16) 0.0474(17) 0.0132(13) 0.0143(12) 0.0012(12)
C8 0.0197(10) 0.0185(10) 0.0203(10) 0.0081(8) 0.0032(8) 0.0040(8)
C9 0.0256(12) 0.0371(14) 0.0312(13) 0.0081(11) 0.0001(10) -0.0029(10)
C10 0.0236(12) 0.0367(14) 0.0376(14) 0.0044(11) 0.0089(10) 0.0034(10)
C11 0.0356(14) 0.0365(14) 0.0448(16) 0.0200(12) 0.0147(12) 0.0005(11)
C12 0.0273(13) 0.0439(15) 0.0378(15) 0.0081(12) 0.0069(11) 0.0094(11)
C13 0.0485(16) 0.0250(13) 0.0470(17) 0.0051(11) 0.0209(14) 0.0062(11)
C14 0.0340(14) 0.0467(16) 0.0276(13) 0.0118(11) 0.0125(11) 0.0098(11)
C15A 0.060(3) 0.036(2) 0.028(2) 0.0129(17) 0.018(2) 0.004(2)
C16B 0.060(3) 0.039(2) 0.032(2) 0.011(2) 0.020(2) 0.007(2)
C17B 0.060(3) 0.037(2) 0.028(2) 0.0115(19) 0.014(2) 0.003(2)
C18A 0.054(3) 0.027(2) 0.031(3) 0.009(2) 0.014(3) -0.001(2)
C19 0.0516(17) 0.0292(13) 0.0304(14) 0.0049(11) 0.0044(12) 0.0164(12)
C20B 0.028(4) 0.047(6) 0.036(4) 0.015(4) 0.000(3) 0.002(4)
C21A 0.051(6) 0.041(4) 0.035(5) 0.016(4) 0.014(4) 0.024(5)
C22B 0.043(7) 0.023(5) 0.032(7) 0.007(5) 0.016(4) -0.002(5)
C20A 0.040(5) 0.055(6) 0.052(5) 0.009(4) -0.008(3) 0.014(4)
C22A 0.034(5) 0.047(8) 0.051(12) 0.015(7) 0.016(6) 0.015(5)
C21B 0.041(7) 0.035(5) 0.046(8) 0.017(5) 0.009(5) 0.019(5)
C17A 0.060(3) 0.032(2) 0.032(2) 0.0068(18) 0.012(2) -0.002(2)
C16A 0.052(3) 0.028(2) 0.032(2) 0.0056(18) 0.013(2) 0.0007(19)
C18B 0.058(3) 0.036(3) 0.029(3) 0.013(2) 0.017(3) 0.003(2)
C15B 0.055(3) 0.0269(19) 0.031(2) 0.0081(16) 0.013(2) -0.0009(18)

loop_
_atom_type_symbol
_atom_type_description
_atom_type_scat_dispersion_real
_atom_type_scat_dispersion_imag
_atom_type_scat_source
C C 0.0181 0.0091 'International Tables Vol C Tables 4.2.6.8 and 6.1.1.4'
H H 0.0000 0.0000 'International Tables Vol C Tables 4.2.6.8 and 6.1.1.4'
Al Al 0.2130 0.2455 'International Tables Vol C Tables 4.2.6.8 and 6.1.1.4'
P P 0.2955 0.4335 'International Tables Vol C Tables 4.2.6.8 and 6.1.1.4'
S S 0.3331 0.5567 'International Tables Vol C Tables 4.2.6.8 and 6.1.1.4'
Si Si 0.2541 0.3302 'International Tables Vol C Tables 4.2.6.8 and 6.1.1.4'

loop_
_exptl_crystal_face_index_h
_exptl_crystal_face_index_k
_exptl_crystal_face_index_l
_exptl_crystal_face_perp_dist
0 -1 2 0.0812
0 1 -2 0.0942
2 0 -1 0.2593
-2 0 1 0.2293
1 -2 2 0.1328
-1 2 -2 0.1328
0 8 0 0.0693
0 -8 0 0.0803
3 0 7 0.1161
-3 0 -7 0.1281
3 7 1 0.1266

loop_
_geom_angle_atom_site_label_1
_geom_angle_atom_site_label_2
_geom_angle_atom_site_label_3
_geom_angle
_geom_angle_site_symmetry_1
_geom_angle_site_symmetry_3
_geom_angle_publ_flag
P1 S1 Al1 106.30(3) . . ?
C15A P1 S1 99.6(6) . . ?
C19 P1 S1 100.75(10) . . ?
C19 P1 C15A 112.3(5) . . ?
C15B P1 S1 99.8(6) . . ?
C15B P1 C19 107.9(6) . . ?
C1 Si1 C2 110.38(12) . . ?
C1 Si1 C3 113.34(14) . . ?
C1 Si1 C4 111.10(11) . . ?
C2 Si1 C3 105.67(14) . . ?
C2 Si1 C4 110.00(13) . . ?
C4 Si1 C3 106.13(15) . . ?
C1 Si2 C7 109.01(12) . . ?
C5 Si2 C1 112.58(12) . . ?
C5 Si2 C7 105.39(15) . . ?
C6 Si2 C1 111.35(13) . . ?
C6 Si2 C5 109.25(15) . . ?
C6 Si2 C7 109.04(14) . . ?
C9 Si3 C8 111.11(11) . . ?
C9 Si3 C10 105.34(13) . . ?
C9 Si3 C11 110.14(13) . . ?
C10 Si3 C8 111.86(11) . . ?
C11 Si3 C8 112.11(11) . . ?
C11 Si3 C10 105.96(13) . . ?
C12 Si4 C8 111.43(11) . . ?
C13 Si4 C8 110.96(11) . . ?
C13 Si4 C12 105.49(14) . . ?
C13 Si4 C14 107.87(14) . . ?
C14 Si4 C8 113.49(11) . . ?
C14 Si4 C12 107.20(13) . . ?
C1 Al1 S1 121.30(8) . . ?
C1 Al1 C8 127.61(10) . . ?
C8 Al1 S1 111.06(7) . . ?
Si1 C1 Si2 116.63(12) . . ?
Si1 C1 Al1 117.02(12) . . ?
Si1 C1 H1 104.5 . . ?
Si2 C1 Al1 108.00(11) . . ?
Si2 C1 H1 104.5 . . ?
Al1 C1 H1 104.5 . . ?
Si1 C2 H2A 109.5 . . ?
Si1 C2 H2B 109.5 . . ?
Si1 C2 H2C 109.5 . . ?
H2A C2 H2B 109.5 . . ?
H2A C2 H2C 109.5 . . ?
H2B C2 H2C 109.5 . . ?
Si1 C3 H3A 109.5 . . ?
Si1 C3 H3B 109.5 . . ?
Si1 C3 H3C 109.5 . . ?
H3A C3 H3B 109.5 . . ?
H3A C3 H3C 109.5 . . ?
H3B C3 H3C 109.5 . . ?
Si1 C4 H4A 109.5 . . ?
Si1 C4 H4B 109.5 . . ?
Si1 C4 H4C 109.5 . . ?
H4A C4 H4B 109.5 . . ?
H4A C4 H4C 109.5 . . ?
H4B C4 H4C 109.5 . . ?
Si2 C5 H5A 109.5 . . ?
Si2 C5 H5B 109.5 . . ?
Si2 C5 H5C 109.5 . . ?
H5A C5 H5B 109.5 . . ?
H5A C5 H5C 109.5 . . ?
H5B C5 H5C 109.5 . . ?
Si2 C6 H6A 109.5 . . ?
Si2 C6 H6B 109.5 . . ?
Si2 C6 H6C 109.5 . . ?
H6A C6 H6B 109.5 . . ?
H6A C6 H6C 109.5 . . ?
H6B C6 H6C 109.5 . . ?
Si2 C7 H7A 109.5 . . ?
Si2 C7 H7B 109.5 . . ?
Si2 C7 H7C 109.5 . . ?
H7A C7 H7B 109.5 . . ?
H7A C7 H7C 109.5 . . ?
H7B C7 H7C 109.5 . . ?
Si3 C8 Al1 108.56(10) . . ?
Si3 C8 H8 104.6 . . ?
Si4 C8 Si3 114.10(11) . . ?
Si4 C8 Al1 118.87(11) . . ?
Si4 C8 H8 104.6 . . ?
Al1 C8 H8 104.6 . . ?
Si3 C9 H9A 109.5 . . ?
Si3 C9 H9B 109.5 . . ?
Si3 C9 H9C 109.5 . . ?
H9A C9 H9B 109.5 . . ?
H9A C9 H9C 109.5 . . ?
H9B C9 H9C 109.5 . . ?
Si3 C10 H10A 109.5 . . ?
Si3 C10 H10B 109.5 . . ?
Si3 C10 H10C 109.5 . . ?
H10A C10 H10B 109.5 . . ?
H10A C10 H10C 109.5 . . ?
H10B C10 H10C 109.5 . . ?
Si3 C11 H11A 109.5 . . ?
Si3 C11 H11B 109.5 . . ?
Si3 C11 H11C 109.5 . . ?
H11A C11 H11B 109.5 . . ?
H11A C11 H11C 109.5 . . ?
H11B C11 H11C 109.5 . . ?
Si4 C12 H12A 109.5 . . ?
Si4 C12 H12B 109.5 . . ?
Si4 C12 H12C 109.5 . . ?
H12A C12 H12B 109.5 . . ?
H12A C12 H12C 109.5 . . ?
H12B C12 H12C 109.5 . . ?
Si4 C13 H13A 109.5 . . ?
Si4 C13 H13B 109.5 . . ?
Si4 C13 H13C 109.5 . . ?
H13A C13 H13B 109.5 . . ?
H13A C13 H13C 109.5 . . ?
H13B C13 H13C 109.5 . . ?
Si4 C14 H14A 109.5 . . ?
Si4 C14 H14B 109.5 . . ?
Si4 C14 H14C 109.5 . . ?
H14A C14 H14B 109.5 . . ?
H14A C14 H14C 109.5 . . ?
H14B C14 H14C 109.5 . . ?
C18A C15A P1 111.5(9) . . ?
C18A C15A C16A 104.7(12) . . ?
C17A C15A P1 116.5(9) . . ?
C17A C15A C18A 111.9(14) . . ?
C17A C15A C16A 108.1(11) . . ?
C16A C15A P1 103.1(11) . . ?
H16A C16B H16B 109.5 . . ?
H16A C16B H16C 109.5 . . ?
H16B C16B H16C 109.5 . . ?
C15B C16B H16A 109.5 . . ?
C15B C16B H16B 109.5 . . ?
C15B C16B H16C 109.5 . . ?
H17A C17B H17B 109.5 . . ?
H17A C17B H17C 109.5 . . ?
H17B C17B H17C 109.5 . . ?
C15B C17B H17A 109.5 . . ?
C15B C17B H17B 109.5 . . ?
C15B C17B H17C 109.5 . . ?
C15A C18A H18A 109.5 . . ?
C15A C18A H18B 109.5 . . ?
C15A C18A H18C 109.5 . . ?
H18A C18A H18B 109.5 . . ?
H18A C18A H18C 109.5 . . ?
H18B C18A H18C 109.5 . . ?
C20B C19 P1 119.2(4) . . ?
C21A C19 P1 102.4(6) . . ?
C22B C19 P1 105.5(11) . . ?
C22B C19 C20B 99.4(11) . . ?
C20A C19 P1 114.2(5) . . ?
C20A C19 C21A 109.8(5) . . ?
C22A C19 P1 104.6(10) . . ?
C22A C19 C21A 107.7(11) . . ?
C22A C19 C20A 117.0(11) . . ?
C21B C19 P1 116.9(7) . . ?
C21B C19 C20B 106.7(6) . . ?
C21B C19 C22B 107.1(12) . . ?
C19 C20B H20A 109.5 . . ?
C19 C20B H20B 109.5 . . ?
C19 C20B H20C 109.5 . . ?
H20A C20B H20B 109.5 . . ?
H20A C20B H20C 109.5 . . ?
H20B C20B H20C 109.5 . . ?
C19 C21A H21A 109.5 . . ?
C19 C21A H21B 109.5 . . ?
C19 C21A H21C 109.5 . . ?
H21A C21A H21B 109.5 . . ?
H21A C21A H21C 109.5 . . ?
H21B C21A H21C 109.5 . . ?
C19 C22B H22A 109.5 . . ?
C19 C22B H22B 109.5 . . ?
C19 C22B H22C 109.5 . . ?
H22A C22B H22B 109.5 . . ?
H22A C22B H22C 109.5 . . ?
H22B C22B H22C 109.5 . . ?
C19 C20A H20D 109.5 . . ?
C19 C20A H20E 109.5 . . ?
C19 C20A H20F 109.5 . . ?
H20D C20A H20E 109.5 . . ?
H20D C20A H20F 109.5 . . ?
H20E C20A H20F 109.5 . . ?
C19 C22A H22D 109.5 . . ?
C19 C22A H22E 109.5 . . ?
C19 C22A H22F 109.5 . . ?
H22D C22A H22E 109.5 . . ?
H22D C22A H22F 109.5 . . ?
H22E C22A H22F 109.5 . . ?
C19 C21B H21D 109.5 . . ?
C19 C21B H21E 109.5 . . ?
C19 C21B H21F 109.5 . . ?
H21D C21B H21E 109.5 . . ?
H21D C21B H21F 109.5 . . ?
H21E C21B H21F 109.5 . . ?
C15A C17A H17D 109.5 . . ?
C15A C17A H17E 109.5 . . ?
C15A C17A H17F 109.5 . . ?
H17D C17A H17E 109.5 . . ?
H17D C17A H17F 109.5 . . ?
H17E C17A H17F 109.5 . . ?
C15A C16A H16D 109.5 . . ?
C15A C16A H16E 109.5 . . ?
C15A C16A H16F 109.5 . . ?
H16D C16A H16E 109.5 . . ?
H16D C16A H16F 109.5 . . ?
H16E C16A H16F 109.5 . . ?
H18D C18B H18E 109.5 . . ?
H18D C18B H18F 109.5 . . ?
H18E C18B H18F 109.5 . . ?
C15B C18B H18D 109.5 . . ?
C15B C18B H18E 109.5 . . ?
C15B C18B H18F 109.5 . . ?
C16B C15B P1 107.9(13) . . ?
C16B C15B C17B 109.4(14) . . ?
C16B C15B C18B 111.7(12) . . ?
C17B C15B P1 116.8(9) . . ?
C18B C15B P1 105.0(11) . . ?
C18B C15B C17B 106.0(14) . . ?

loop_
_geom_bond_atom_site_label_1
_geom_bond_atom_site_label_2
_geom_bond_distance
_geom_bond_site_symmetry_2
_geom_bond_publ_flag
S1 P1 2.1264(8) . ?
S1 Al1 2.2026(9) . ?
P1 C15A 1.942(17) . ?
P1 C19 1.889(3) . ?
P1 C15B 1.85(2) . ?
Si1 C1 1.871(2) . ?
Si1 C2 1.874(3) . ?
Si1 C3 1.881(3) . ?
Si1 C4 1.879(3) . ?
Si2 C1 1.872(2) . ?
Si2 C5 1.870(3) . ?
Si2 C6 1.866(3) . ?
Si2 C7 1.877(3) . ?
Si3 C8 1.879(2) . ?
Si3 C9 1.870(3) . ?
Si3 C10 1.873(3) . ?
Si3 C11 1.870(3) . ?
Si4 C8 1.878(2) . ?
Si4 C12 1.873(3) . ?
Si4 C13 1.872(3) . ?
Si4 C14 1.873(3) . ?
Al1 C1 1.949(2) . ?
Al1 C8 1.957(2) . ?
C1 H1 1.0000 . ?
C2 H2A 0.9800 . ?
C2 H2B 0.9800 . ?
C2 H2C 0.9800 . ?
C3 H3A 0.9800 . ?
C3 H3B 0.9800 . ?
C3 H3C 0.9800 . ?
C4 H4A 0.9800 . ?
C4 H4B 0.9800 . ?
C4 H4C 0.9800 . ?
C5 H5A 0.9800 . ?
C5 H5B 0.9800 . ?
C5 H5C 0.9800 . ?
C6 H6A 0.9800 . ?
C6 H6B 0.9800 . ?
C6 H6C 0.9800 . ?
C7 H7A 0.9800 . ?
C7 H7B 0.9800 . ?
C7 H7C 0.9800 . ?
C8 H8 1.0000 . ?
C9 H9A 0.9800 . ?
C9 H9B 0.9800 . ?
C9 H9C 0.9800 . ?
C10 H10A 0.9800 . ?
C10 H10B 0.9800 . ?
C10 H10C 0.9800 . ?
C11 H11A 0.9800 . ?
C11 H11B 0.9800 . ?
C11 H11C 0.9800 . ?
C12 H12A 0.9800 . ?
C12 H12B 0.9800 . ?
C12 H12C 0.9800 . ?
C13 H13A 0.9800 . ?
C13 H13B 0.9800 . ?
C13 H13C 0.9800 . ?
C14 H14A 0.9800 . ?
C14 H14B 0.9800 . ?
C14 H14C 0.9800 . ?
C15A C18A 1.51(2) . ?
C15A C17A 1.49(2) . ?
C15A C16A 1.578(16) . ?
C16B H16A 0.9800 . ?
C16B H16B 0.9800 . ?
C16B H16C 0.9800 . ?
C16B C15B 1.481(17) . ?
C17B H17A 0.9800 . ?
C17B H17B 0.9800 . ?
C17B H17C 0.9800 . ?
C17B C15B 1.60(2) . ?
C18A H18A 0.9800 . ?
C18A H18B 0.9800 . ?
C18A H18C 0.9800 . ?
C19 C20B 1.655(12) . ?
C19 C21A 1.611(14) . ?
C19 C22B 1.62(3) . ?
C19 C20A 1.484(8) . ?
C19 C22A 1.44(3) . ?
C19 C21B 1.500(16) . ?
C20B H20A 0.9800 . ?
C20B H20B 0.9800 . ?
C20B H20C 0.9800 . ?
C21A H21A 0.9800 . ?
C21A H21B 0.9800 . ?
C21A H21C 0.9800 . ?
C22B H22A 0.9800 . ?
C22B H22B 0.9800 . ?
C22B H22C 0.9800 . ?
C20A H20D 0.9800 . ?
C20A H20E 0.9800 . ?
C20A H20F 0.9800 . ?
C22A H22D 0.9800 . ?
C22A H22E 0.9800 . ?
C22A H22F 0.9800 . ?
C21B H21D 0.9800 . ?
C21B H21E 0.9800 . ?
C21B H21F 0.9800 . ?
C17A H17D 0.9800 . ?
C17A H17E 0.9800 . ?
C17A H17F 0.9800 . ?
C16A H16D 0.9800 . ?
C16A H16E 0.9800 . ?
C16A H16F 0.9800 . ?
C18B H18D 0.9800 . ?
C18B H18E 0.9800 . ?
C18B H18F 0.9800 . ?
C18B C15B 1.56(2) . ?

loop_
_geom_torsion_atom_site_label_1
_geom_torsion_atom_site_label_2
_geom_torsion_atom_site_label_3
_geom_torsion_atom_site_label_4
_geom_torsion
_geom_torsion_site_symmetry_1
_geom_torsion_site_symmetry_2
_geom_torsion_site_symmetry_3
_geom_torsion_site_symmetry_4
_geom_torsion_publ_flag
S1 P1 C19 C20B -34.6(7) . . . . ?
S1 P1 C19 C21A -179.4(5) . . . . ?
S1 P1 C19 C22B 75.9(10) . . . . ?
S1 P1 C19 C20A -60.8(9) . . . . ?
S1 P1 C19 C22A 68.4(10) . . . . ?
S1 P1 C19 C21B -165.3(9) . . . . ?
S1 P1 C15B C16B -58.8(11) . . . . ?
S1 P1 C15B C17B 64.9(11) . . . . ?
S1 P1 C15B C18B -178.1(11) . . . . ?
C2 Si1 C1 Si2 156.96(13) . . . . ?
C2 Si1 C1 Al1 -72.96(16) . . . . ?
C3 Si1 C1 Si2 38.65(19) . . . . ?
C3 Si1 C1 Al1 168.73(15) . . . . ?
C4 Si1 C1 Si2 -80.74(16) . . . . ?
C4 Si1 C1 Al1 49.34(17) . . . . ?
C5 Si2 C1 Si1 -73.95(18) . . . . ?
C5 Si2 C1 Al1 151.83(15) . . . . ?
C6 Si2 C1 Si1 49.14(17) . . . . ?
C6 Si2 C1 Al1 -85.07(15) . . . . ?
C7 Si2 C1 Si1 169.48(14) . . . . ?
C7 Si2 C1 Al1 35.27(16) . . . . ?
C9 Si3 C8 Si4 -46.81(15) . . . . ?
C9 Si3 C8 Al1 88.26(13) . . . . ?
C10 Si3 C8 Si4 -164.23(13) . . . . ?
C10 Si3 C8 Al1 -29.15(15) . . . . ?
C11 Si3 C8 Si4 76.91(15) . . . . ?
C11 Si3 C8 Al1 -148.02(12) . . . . ?
C12 Si4 C8 Si3 -162.59(13) . . . . ?
C12 Si4 C8 Al1 67.27(16) . . . . ?
C13 Si4 C8 Si3 -45.36(17) . . . . ?
C13 Si4 C8 Al1 -175.50(14) . . . . ?
C14 Si4 C8 Si3 76.29(15) . . . . ?
C14 Si4 C8 Al1 -53.85(17) . . . . ?
C15A P1 C19 C21A -74.2(8) . . . . ?
C15A P1 C19 C20A 44.4(11) . . . . ?
C15A P1 C19 C22A 173.5(12) . . . . ?
C19 P1 C15B C16B -163.5(9) . . . . ?
C19 P1 C15B C17B -39.9(13) . . . . ?
C19 P1 C15B C18B 77.2(12) . . . . ?
C15B P1 C19 C20B 69.4(9) . . . . ?
C15B P1 C19 C22B 179.9(12) . . . . ?
C15B P1 C19 C21B -61.3(11) . . . . ?

loop_
_exptl_oxdiff_crystal_face_indexfrac_h
_exptl_oxdiff_crystal_face_indexfrac_k
_exptl_oxdiff_crystal_face_indexfrac_l
_exptl_oxdiff_crystal_face_x
_exptl_oxdiff_crystal_face_y
_exptl_oxdiff_crystal_face_z
0.0004 -1.0015 2.0004 0.0673 -0.0938 0.1990
-0.0004 1.0015 -2.0004 -0.0673 0.0938 -0.1990
1.9997 0.0019 -1.0025 -0.0414 0.3206 0.0920
-1.9997 -0.0019 1.0025 0.0414 -0.3206 -0.0920
1.0003 -2.0007 1.9990 0.1529 0.0570 0.2953
-1.0003 2.0007 -1.9990 -0.1529 -0.0570 -0.2953
-0.2201 8.3029 -0.0263 -0.9827 -0.1826 -0.0295
0.2201 -8.3029 0.0263 0.9827 0.1826 0.0295
2.6349 0.0917 7.1112 -0.2852 -0.0538 0.9570
-2.6349 -0.0917 -7.1112 0.2852 0.0538 -0.9570
3.0002 6.9986 0.9993 -0.9623 0.2095 0.3812
